data_1518155
loop_
_publ_author_name
'Kotani, Hiroaki'
'Kaida, Suzue'
'Ishizuka, Tomoya'
'Sakaguchi, Miyuki'
'Ogura, Takashi'
'Shiota, Yoshihito'
'Yoshizawa, Kazunari'
'Kojima, Takahiko'

_publ_section_title
;
 Formation and characterization of a reactive chromium(v)--oxo complex:
 mechanistic insight into hydrogen-atom transfer reactions
;
_journal_issue 2
_journal_name_full 'Chem. Sci.'
_journal_page_first 945
_journal_paper_doi 10.1039/C4SC02285H
_journal_volume 6
_journal_year 2015
_chemical_formula_sum 'C21 H20 B2 Cr F8 N5 O2'
_chemical_formula_weight 600.04
_chemical_name_systematic
;
 ?
;
_space_group_crystal_system monoclinic
_space_group_IT_number 14
_space_group_name_Hall '-P 2ybc'
_space_group_name_H-M_alt 'P 1 21/c 1'
_symmetry_space_group_name_Hall '-P 2ybc'
_symmetry_space_group_name_H-M 'P 1 21/c 1'
_atom_sites_solution_hydrogens geom
_audit_creation_method SHELXL-2013
_cell_angle_alpha 90
_cell_angle_beta 104.712(4)
_cell_angle_gamma 90
_cell_formula_units_Z 4
_cell_length_a 9.683(4)
_cell_length_b 22.830(8)
_cell_length_c 11.317(4)
_cell_measurement_temperature 120(2)
_cell_volume 2419.7(16)
_computing_structure_refinement 'SHELXL-2013 (Sheldrick, 2013)'
_diffrn_ambient_temperature 120(2)
_diffrn_measured_fraction_theta_full 0.996
_diffrn_measured_fraction_theta_max 0.918
_diffrn_radiation_type MoK\a
_diffrn_radiation_wavelength 0.71073
_diffrn_reflns_av_R_equivalents 0.0303
_diffrn_reflns_av_unetI/netI 0.0440
_diffrn_reflns_Laue_measured_fraction_full 0.996
_diffrn_reflns_Laue_measured_fraction_max 0.918
_diffrn_reflns_limit_h_max 12
_diffrn_reflns_limit_h_min -12
_diffrn_reflns_limit_k_max 18
_diffrn_reflns_limit_k_min -30
_diffrn_reflns_limit_l_max 14
_diffrn_reflns_limit_l_min -11
_diffrn_reflns_number 13223
_diffrn_reflns_point_group_measured_fraction_full 0.996
_diffrn_reflns_point_group_measured_fraction_max 0.918
_diffrn_reflns_theta_full 25.242
_diffrn_reflns_theta_max 28.429
_diffrn_reflns_theta_min 1.784
_exptl_absorpt_coefficient_mu 0.566
_exptl_crystal_density_diffrn 1.647
_exptl_crystal_F_000 1212
_exptl_crystal_size_max 0.310
_exptl_crystal_size_mid 0.210
_exptl_crystal_size_min 0.060
_refine_diff_density_max 0.621
_refine_diff_density_min -0.803
_refine_diff_density_rms 0.080
_refine_ls_extinction_method none
_refine_ls_goodness_of_fit_ref 1.112
_refine_ls_hydrogen_treatment constr
_refine_ls_matrix_type full
_refine_ls_number_parameters 353
_refine_ls_number_reflns 5584
_refine_ls_number_restraints 0
_refine_ls_restrained_S_all 1.112
_refine_ls_R_factor_all 0.0732
_refine_ls_R_factor_gt 0.0527
_refine_ls_shift/su_max 0.001
_refine_ls_shift/su_mean 0.000
_refine_ls_structure_factor_coef Fsqd
_refine_ls_weighting_details 'w=1/[\s^2^(Fo^2^)+(0.0398P)^2^+4.0629P] where P=(Fo^2^+2Fc^2^)/3'
_refine_ls_weighting_scheme calc
_refine_ls_wR_factor_gt 0.1150
_refine_ls_wR_factor_ref 0.1233
_reflns_Friedel_coverage 0.000
_reflns_number_gt 4292
_reflns_number_total 5584
_reflns_threshold_expression 'I > 2\s(I)'
_cod_data_source_file c4sc02285h2.cif
_cod_data_source_block Kotani2
_cod_depositor_comments 'Adding full bibliography for 1518154--1518155.cif.'
_cod_original_cell_volume 2419.7(15)
_cod_database_code 1518155
_shelx_space_group_comment
;
The symmetry employed for this shelxl refinement is uniquely defined
by the following loop, which should always be used as a source of
symmetry information in preference to the above space-group names.
They are only intended as comments.
;
_shelx_estimated_absorpt_t_min 0.844
_shelx_estimated_absorpt_t_max 0.967
_shelxl_version_number 2013-4

loop_
_space_group_symop_operation_xyz
'x, y, z'
'-x, y+1/2, -z+1/2'
'-x, -y, -z'
'x, -y-1/2, z-1/2'

loop_
_atom_site_label
_atom_site_type_symbol
_atom_site_fract_x
_atom_site_fract_y
_atom_site_fract_z
_atom_site_U_iso_or_equiv
_atom_site_adp_type
_atom_site_occupancy
_atom_site_site_symmetry_order
_atom_site_calc_flag
_atom_site_refinement_flags_posn
_atom_site_refinement_flags_adp
Cr1 Cr 1.01121(5) 0.18267(2) 0.72341(4) 0.01583(12) Uani 1 1 d . .
F1 F 0.9574(2) 0.26274(9) 0.76399(18) 0.0347(5) Uani 1 1 d . .
F2 F 0.77673(18) 0.29292(8) 0.59352(15) 0.0262(4) Uani 1 1 d . .
F3 F 0.84133(19) 0.35256(8) 0.76097(17) 0.0288(4) Uani 1 1 d . .
F4 F 0.71687(17) 0.26842(8) 0.76861(15) 0.0254(4) Uani 1 1 d . .
F5 F 0.7504(2) -0.00108(9) 0.69183(17) 0.0386(5) Uani 1 1 d . .
F6 F 0.7115(3) -0.00574(10) 0.88076(19) 0.0471(6) Uani 1 1 d . .
F7 F 0.6359(2) -0.07967(11) 0.7451(2) 0.0509(6) Uani 1 1 d . .
F8 F 0.8726(2) -0.06488(10) 0.8302(2) 0.0456(6) Uani 1 1 d . .
O1 O 1.0722(2) 0.20305(9) 0.57638(19) 0.0209(4) Uani 1 1 d . .
O2 O 1.1513(2) 0.16671(10) 0.42183(19) 0.0251(5) Uani 1 1 d . .
N1 N 0.9635(2) 0.13459(11) 0.8639(2) 0.0185(5) Uani 1 1 d . .
N2 N 1.1968(2) 0.19507(11) 0.8554(2) 0.0213(5) Uani 1 1 d . .
N3 N 1.0769(2) 0.10543(11) 0.6827(2) 0.0176(5) Uani 1 1 d . .
N4 N 0.8069(2) 0.15899(11) 0.6366(2) 0.0176(5) Uani 1 1 d . .
N5 N 0.6083(3) -0.07787(13) 1.1310(3) 0.0355(7) Uani 1 1 d . .
C1 C 1.0376(3) 0.16571(14) 0.9782(3) 0.0228(6) Uani 1 1 d . .
H1 H 1.0448 0.1397 1.0495 0.027 Uiso 1 1 calc R U
H2 H 0.9828 0.2010 0.9891 0.027 Uiso 1 1 calc R U
C2 C 1.1850(3) 0.18314(13) 0.9693(3) 0.0222(6) Uani 1 1 d . .
C3 C 1.2992(3) 0.19001(15) 1.0706(3) 0.0317(8) Uani 1 1 d . .
H3 H 1.2902 0.1804 1.1500 0.038 Uiso 1 1 calc R U
C4 C 1.4268(4) 0.21126(16) 1.0537(4) 0.0382(9) Uani 1 1 d . .
H4 H 1.5056 0.2177 1.1221 0.046 Uiso 1 1 calc R U
C5 C 1.4388(3) 0.22294(15) 0.9374(4) 0.0368(9) Uani 1 1 d . .
H5 H 1.5260 0.2372 0.9247 0.044 Uiso 1 1 calc R U
C6 C 1.3227(3) 0.21373(14) 0.8393(3) 0.0274(7) Uani 1 1 d . .
H6 H 1.3318 0.2207 0.7588 0.033 Uiso 1 1 calc R U
C7 C 1.0209(3) 0.07263(13) 0.8645(3) 0.0213(6) Uani 1 1 d . .
H7 H 1.1030 0.0676 0.9364 0.026 Uiso 1 1 calc R U
H8 H 0.9458 0.0445 0.8722 0.026 Uiso 1 1 calc R U
C8 C 1.0673(3) 0.05907(13) 0.7508(3) 0.0199(6) Uani 1 1 d . .
C9 C 1.1073(3) 0.00419(13) 0.7175(3) 0.0236(6) Uani 1 1 d . .
H9 H 1.0989 -0.0296 0.7641 0.028 Uiso 1 1 calc R U
C10 C 1.1596(3) 0.00007(14) 0.6145(3) 0.0259(7) Uani 1 1 d . .
H10 H 1.1889 -0.0369 0.5910 0.031 Uiso 1 1 calc R U
C11 C 1.1697(3) 0.04967(14) 0.5450(3) 0.0244(6) Uani 1 1 d . .
H11 H 1.2061 0.0471 0.4748 0.029 Uiso 1 1 calc R U
C12 C 1.1255(3) 0.10200(13) 0.5814(3) 0.0196(6) Uani 1 1 d . .
C13 C 1.1189(3) 0.16091(13) 0.5190(3) 0.0190(6) Uani 1 1 d . .
C14 C 0.8041(3) 0.13541(14) 0.8440(3) 0.0225(6) Uani 1 1 d . .
H12 H 0.7756 0.1709 0.8821 0.027 Uiso 1 1 calc R U
H13 H 0.7736 0.1007 0.8833 0.027 Uiso 1 1 calc R U
C15 C 0.7317(3) 0.13510(13) 0.7098(3) 0.0198(6) Uani 1 1 d . .
C16 C 0.5944(3) 0.11380(14) 0.6620(3) 0.0264(7) Uani 1 1 d . .
H14 H 0.5418 0.0977 0.7145 0.032 Uiso 1 1 calc R U
C17 C 0.5355(3) 0.11631(15) 0.5378(3) 0.0300(7) Uani 1 1 d . .
H15 H 0.4418 0.1018 0.5039 0.036 Uiso 1 1 calc R U
C18 C 0.6142(3) 0.14019(14) 0.4627(3) 0.0258(7) Uani 1 1 d . .
H16 H 0.5759 0.1419 0.3767 0.031 Uiso 1 1 calc R U
C19 C 0.7487(3) 0.16136(14) 0.5154(3) 0.0216(6) Uani 1 1 d . .
H17 H 0.8024 0.1782 0.4645 0.026 Uiso 1 1 calc R U
C20 C 0.5221(3) -0.07519(14) 1.0407(3) 0.0284(7) Uani 1 1 d . .
C21 C 0.4119(4) -0.07245(16) 0.9261(3) 0.0343(8) Uani 1 1 d . .
H18 H 0.4566 -0.0676 0.8582 0.051 Uiso 1 1 calc R U
H19 H 0.3487 -0.0391 0.9281 0.051 Uiso 1 1 calc R U
H20 H 0.3561 -0.1088 0.9150 0.051 Uiso 1 1 calc R U
B1 B 0.7399(4) -0.03813(17) 0.7853(3) 0.0271(8) Uani 1 1 d . .
B2 B 0.8210(3) 0.29526(16) 0.7200(3) 0.0213(7) Uani 1 1 d . .

loop_
_atom_site_aniso_label
_atom_site_aniso_U_11
_atom_site_aniso_U_22
_atom_site_aniso_U_33
_atom_site_aniso_U_23
_atom_site_aniso_U_13
_atom_site_aniso_U_12
Cr1 0.0102(2) 0.0196(2) 0.0176(2) 0.00111(18) 0.00339(15) 0.00051(18)
F1 0.0262(10) 0.0383(11) 0.0382(11) 0.0010(9) 0.0056(9) 0.0044(8)
F2 0.0210(9) 0.0393(11) 0.0174(8) 0.0037(7) 0.0035(7) 0.0066(8)
F3 0.0255(9) 0.0264(10) 0.0334(10) -0.0012(8) 0.0056(8) 0.0067(8)
F4 0.0160(8) 0.0370(11) 0.0246(9) 0.0010(8) 0.0075(7) 0.0013(7)
F5 0.0484(13) 0.0425(12) 0.0275(10) 0.0085(9) 0.0146(9) 0.0095(10)
F6 0.0612(15) 0.0503(14) 0.0407(12) -0.0175(10) 0.0333(11) -0.0179(11)
F7 0.0476(14) 0.0550(15) 0.0499(14) -0.0163(11) 0.0118(11) -0.0235(11)
F8 0.0405(12) 0.0467(13) 0.0486(13) 0.0175(10) 0.0095(10) 0.0066(10)
O1 0.0162(10) 0.0224(11) 0.0260(11) 0.0014(8) 0.0088(8) 0.0008(8)
O2 0.0201(10) 0.0342(13) 0.0226(11) 0.0023(9) 0.0085(8) 0.0018(9)
N1 0.0158(12) 0.0227(13) 0.0164(12) 0.0007(9) 0.0033(9) 0.0007(10)
N2 0.0128(11) 0.0210(13) 0.0272(13) -0.0007(10) 0.0002(10) 0.0016(9)
N3 0.0104(10) 0.0225(13) 0.0187(12) 0.0001(10) 0.0017(9) 0.0007(9)
N4 0.0134(11) 0.0218(12) 0.0177(11) 0.0012(9) 0.0044(9) 0.0010(9)
N5 0.0273(15) 0.0364(17) 0.0427(18) -0.0019(14) 0.0088(14) 0.0011(12)
C1 0.0248(15) 0.0243(15) 0.0177(14) -0.0012(11) 0.0024(12) -0.0003(12)
C2 0.0187(14) 0.0203(14) 0.0233(15) -0.0034(12) -0.0028(11) 0.0036(12)
C3 0.0257(16) 0.0346(19) 0.0266(16) -0.0080(14) -0.0086(13) 0.0079(14)
C4 0.0231(17) 0.035(2) 0.047(2) -0.0124(17) -0.0083(15) 0.0054(15)
C5 0.0126(15) 0.0291(18) 0.063(3) -0.0052(17) -0.0003(15) -0.0008(13)
C6 0.0145(14) 0.0232(16) 0.0417(19) 0.0030(14) 0.0019(13) -0.0007(12)
C7 0.0222(15) 0.0198(15) 0.0213(15) 0.0022(11) 0.0044(11) 0.0029(12)
C8 0.0137(13) 0.0239(15) 0.0206(14) -0.0001(12) 0.0020(10) -0.0025(11)
C9 0.0191(14) 0.0213(15) 0.0283(16) 0.0018(12) 0.0019(12) -0.0006(12)
C10 0.0191(14) 0.0258(16) 0.0321(17) -0.0059(13) 0.0053(12) 0.0002(12)
C11 0.0160(14) 0.0322(17) 0.0254(15) -0.0041(13) 0.0063(12) -0.0008(12)
C12 0.0113(12) 0.0264(15) 0.0206(14) -0.0006(12) 0.0029(10) 0.0003(11)
C13 0.0106(12) 0.0240(15) 0.0220(14) 0.0016(12) 0.0031(11) -0.0006(11)
C14 0.0199(15) 0.0280(16) 0.0221(15) 0.0030(12) 0.0098(12) -0.0003(12)
C15 0.0169(14) 0.0215(15) 0.0217(14) 0.0009(12) 0.0064(11) 0.0005(11)
C16 0.0176(14) 0.0311(17) 0.0317(17) 0.0027(14) 0.0081(13) -0.0042(13)
C17 0.0153(14) 0.0373(19) 0.0343(18) -0.0003(14) 0.0005(13) -0.0047(13)
C18 0.0217(15) 0.0325(17) 0.0207(15) -0.0016(13) 0.0011(12) 0.0004(13)
C19 0.0188(14) 0.0265(15) 0.0192(14) 0.0006(12) 0.0044(11) 0.0014(12)
C20 0.0240(16) 0.0254(17) 0.0388(19) -0.0013(14) 0.0133(15) -0.0013(13)
C21 0.0295(18) 0.037(2) 0.0355(19) -0.0035(15) 0.0067(15) -0.0039(15)
B1 0.0301(19) 0.0296(19) 0.0240(18) -0.0026(15) 0.0112(15) -0.0038(15)
B2 0.0171(15) 0.0252(17) 0.0222(16) 0.0006(13) 0.0057(13) 0.0016(13)

loop_
_atom_type_symbol
_atom_type_description
_atom_type_scat_dispersion_real
_atom_type_scat_dispersion_imag
_atom_type_scat_source
C C 0.0033 0.0016 'International Tables Vol C Tables 4.2.6.8 and 6.1.1.4'
H H 0.0000 0.0000 'International Tables Vol C Tables 4.2.6.8 and 6.1.1.4'
B B 0.0013 0.0007 'International Tables Vol C Tables 4.2.6.8 and 6.1.1.4'
N N 0.0061 0.0033 'International Tables Vol C Tables 4.2.6.8 and 6.1.1.4'
O O 0.0106 0.0060 'International Tables Vol C Tables 4.2.6.8 and 6.1.1.4'
F F 0.0171 0.0103 'International Tables Vol C Tables 4.2.6.8 and 6.1.1.4'
Cr Cr 0.3209 0.6236 'International Tables Vol C Tables 4.2.6.8 and 6.1.1.4'

loop_
_geom_angle_atom_site_label_1
_geom_angle_atom_site_label_2
_geom_angle_atom_site_label_3
_geom_angle
O1 Cr1 N3 80.16(9)
O1 Cr1 F1 97.54(9)
N3 Cr1 F1 176.20(9)
O1 Cr1 N2 100.91(10)
N3 Cr1 N2 91.07(10)
F1 Cr1 N2 86.39(9)
O1 Cr1 N4 96.81(9)
N3 Cr1 N4 88.94(10)
F1 Cr1 N4 94.35(9)
N2 Cr1 N4 162.02(10)
O1 Cr1 N1 161.69(9)
N3 Cr1 N1 81.58(10)
F1 Cr1 N1 100.77(9)
N2 Cr1 N1 80.73(10)
N4 Cr1 N1 81.48(9)
B2 F1 Cr1 130.18(18)
C13 O1 Cr1 117.74(18)
C1 N1 C14 112.0(2)
C1 N1 C7 110.2(2)
C14 N1 C7 111.9(2)
C1 N1 Cr1 105.08(18)
C14 N1 Cr1 107.33(17)
C7 N1 Cr1 110.04(17)
C6 N2 C2 119.5(3)
C6 N2 Cr1 127.0(2)
C2 N2 Cr1 113.44(19)
C8 N3 C12 122.6(3)
C8 N3 Cr1 120.33(19)
C12 N3 Cr1 117.03(19)
C19 N4 C15 119.4(3)
C19 N4 Cr1 125.6(2)
C15 N4 Cr1 114.76(19)
N1 C1 C2 108.9(2)
N2 C2 C3 121.6(3)
N2 C2 C1 115.3(2)
C3 C2 C1 123.0(3)
C2 C3 C4 118.6(3)
C5 C4 C3 119.6(3)
C4 C5 C6 119.4(3)
N2 C6 C5 121.2(3)
C8 C7 N1 112.2(2)
N3 C8 C9 119.8(3)
N3 C8 C7 114.5(3)
C9 C8 C7 125.7(3)
C10 C9 C8 118.3(3)
C9 C10 C11 120.7(3)
C12 C11 C10 117.8(3)
N3 C12 C11 120.7(3)
N3 C12 C13 111.3(2)
C11 C12 C13 128.0(3)
O2 C13 O1 124.6(3)
O2 C13 C12 121.7(3)
O1 C13 C12 113.7(2)
N1 C14 C15 110.5(2)
N4 C15 C16 120.9(3)
N4 C15 C14 115.6(2)
C16 C15 C14 123.4(3)
C17 C16 C15 119.4(3)
C16 C17 C18 119.4(3)
C19 C18 C17 118.6(3)
N4 C19 C18 122.2(3)
N5 C20 C21 179.3(4)
F7 B1 F5 111.1(3)
F7 B1 F6 110.5(3)
F5 B1 F6 109.7(3)
F7 B1 F8 110.4(3)
F5 B1 F8 107.9(3)
F6 B1 F8 107.2(3)
F3 B2 F2 111.2(3)
F3 B2 F4 109.6(3)
F2 B2 F4 108.8(2)
F3 B2 F1 108.7(2)
F2 B2 F1 110.0(2)
F4 B2 F1 108.4(2)

loop_
_geom_bond_atom_site_label_1
_geom_bond_atom_site_label_2
_geom_bond_distance
Cr1 O1 1.958(2)
Cr1 N3 1.968(2)
Cr1 F1 1.986(2)
Cr1 N2 2.044(2)
Cr1 N4 2.046(2)
Cr1 N1 2.079(2)
F1 B2 1.486(4)
F2 B2 1.387(4)
F3 B2 1.385(4)
F4 B2 1.406(4)
F5 B1 1.378(4)
F6 B1 1.393(4)
F7 B1 1.374(4)
F8 B1 1.397(4)
O1 C13 1.304(4)
O2 C13 1.225(3)
N1 C1 1.490(4)
N1 C14 1.502(4)
N1 C7 1.519(4)
N2 C6 1.347(4)
N2 C2 1.350(4)
N3 C8 1.326(4)
N3 C12 1.348(4)
N4 C19 1.345(4)
N4 C15 1.349(4)
N5 C20 1.145(4)
C1 C2 1.509(4)
C2 C3 1.385(4)
C3 C4 1.385(5)
C4 C5 1.377(6)
C5 C6 1.381(5)
C7 C8 1.499(4)
C8 C9 1.391(4)
C9 C10 1.387(4)
C10 C11 1.396(5)
C11 C12 1.367(4)
C12 C13 1.513(4)
C14 C15 1.502(4)
C15 C16 1.389(4)
C16 C17 1.378(5)
C17 C18 1.389(5)
C18 C19 1.375(4)
C20 C21 1.456(5)

loop_
_geom_torsion_atom_site_label_1
_geom_torsion_atom_site_label_2
_geom_torsion_atom_site_label_3
_geom_torsion_atom_site_label_4
_geom_torsion
C14 N1 C1 C2 -158.9(2)
C7 N1 C1 C2 75.9(3)
Cr1 N1 C1 C2 -42.6(3)
C6 N2 C2 C3 0.5(4)
Cr1 N2 C2 C3 -178.9(2)
C6 N2 C2 C1 176.8(3)
Cr1 N2 C2 C1 -2.5(3)
N1 C1 C2 N2 31.3(4)
N1 C1 C2 C3 -152.5(3)
N2 C2 C3 C4 1.9(5)
C1 C2 C3 C4 -174.2(3)
C2 C3 C4 C5 -2.3(5)
C3 C4 C5 C6 0.5(5)
C2 N2 C6 C5 -2.4(5)
Cr1 N2 C6 C5 176.9(2)
C4 C5 C6 N2 1.9(5)
C1 N1 C7 C8 -127.5(3)
C14 N1 C7 C8 107.1(3)
Cr1 N1 C7 C8 -12.1(3)
C12 N3 C8 C9 -0.5(4)
Cr1 N3 C8 C9 176.7(2)
C12 N3 C8 C7 175.8(2)
Cr1 N3 C8 C7 -7.0(3)
N1 C7 C8 N3 12.6(3)
N1 C7 C8 C9 -171.4(3)
N3 C8 C9 C10 1.5(4)
C7 C8 C9 C10 -174.4(3)
C8 C9 C10 C11 -1.0(4)
C9 C10 C11 C12 -0.5(4)
C8 N3 C12 C11 -1.0(4)
Cr1 N3 C12 C11 -178.3(2)
C8 N3 C12 C13 177.5(2)
Cr1 N3 C12 C13 0.2(3)
C10 C11 C12 N3 1.5(4)
C10 C11 C12 C13 -176.8(3)
Cr1 O1 C13 O2 174.9(2)
Cr1 O1 C13 C12 -3.1(3)
N3 C12 C13 O2 -176.3(3)
C11 C12 C13 O2 2.1(5)
N3 C12 C13 O1 1.9(3)
C11 C12 C13 O1 -179.7(3)
C1 N1 C14 C15 149.3(2)
C7 N1 C14 C15 -86.4(3)
Cr1 N1 C14 C15 34.4(3)
C19 N4 C15 C16 -1.0(4)
Cr1 N4 C15 C16 -176.1(2)
C19 N4 C15 C14 -178.9(3)
Cr1 N4 C15 C14 6.0(3)
N1 C14 C15 N4 -27.7(4)
N1 C14 C15 C16 154.6(3)
N4 C15 C16 C17 1.1(5)
C14 C15 C16 C17 178.8(3)
C15 C16 C17 C18 -0.2(5)
C16 C17 C18 C19 -0.8(5)
C15 N4 C19 C18 0.0(4)
Cr1 N4 C19 C18 174.6(2)
C17 C18 C19 N4 0.9(5)
Cr1 F1 B2 F3 -171.75(16)
Cr1 F1 B2 F2 -49.8(3)
Cr1 F1 B2 F4 69.1(3)
